data_4084666
loop_
_publ_author_name
'Hiroi, Yuki'
'Komine, Nobuyuki'
'Komiya, Sanshiro'
'Hirano, Masafumi'

_publ_section_title
;
 Regio- and Enantioselective Linear Cross-Dimerizations between Conjugated
 Dienes and Acrylates Catalyzed by New Ru(0) Complexes
;
_journal_issue 22
_journal_name_full Organometallics
_journal_page_first 6604
_journal_paper_doi 10.1021/om500927z
_journal_volume 33
_journal_year 2014
_chemical_formula_moiety 'C23 H22 O Ru'
_chemical_formula_sum 'C23 H22 O Ru'
_chemical_formula_weight 415.50
_space_group_IT_number 11
_symmetry_cell_setting monoclinic
_symmetry_Int_Tables_number 11
_symmetry_space_group_name_Hall '-P 2yb'
_symmetry_space_group_name_H-M 'P 1 21/m 1'
_atom_sites_solution_hydrogens geom
_atom_sites_solution_primary direct
_atom_sites_solution_secondary difmap
_cell_angle_alpha 90.0000
_cell_angle_beta 104.913(3)
_cell_angle_gamma 90.0000
_cell_formula_units_Z 2
_cell_length_a 9.017(3)
_cell_length_b 11.509(3)
_cell_length_c 9.073(3)
_cell_measurement_reflns_used 2703
_cell_measurement_temperature 199
_cell_measurement_theta_max 27.48
_cell_measurement_theta_min 3.54
_cell_volume 909.9(5)
_computing_cell_refinement CrystalClear
_computing_data_collection 'CrystalClear (Rigaku Inc., 2007)'
_computing_data_reduction CrystalClear
_computing_molecular_graphics 'CrystalStructure 4.0'
_computing_publication_material 'CrystalStructure 4.0 (Rigaku, 2010)'
_computing_structure_refinement 'SHELXL97 (Sheldrick, 2008)'
_computing_structure_solution 'SIR92 (Altomare, et al., 1994)'
_diffrn_ambient_temperature 199
_diffrn_detector_area_resol_mean 7.314
_diffrn_measured_fraction_theta_full 0.993
_diffrn_measured_fraction_theta_max 0.993
_diffrn_measurement_device_type 'Rigaku Mercury70'
_diffrn_measurement_method \w
_diffrn_radiation_type 'Mo K\a'
_diffrn_radiation_wavelength 0.71075
_diffrn_reflns_av_R_equivalents 0.0262
_diffrn_reflns_limit_h_max 7
_diffrn_reflns_limit_h_min -11
_diffrn_reflns_limit_k_max 14
_diffrn_reflns_limit_k_min -13
_diffrn_reflns_limit_l_max 11
_diffrn_reflns_limit_l_min -11
_diffrn_reflns_number 7319
_diffrn_reflns_theta_full 27.49
_diffrn_reflns_theta_max 27.49
_diffrn_standards_number 0
_exptl_absorpt_coefficient_mu 0.869
_exptl_absorpt_correction_T_max 0.937
_exptl_absorpt_correction_T_min 0.923
_exptl_absorpt_correction_type numerical
_exptl_absorpt_process_details 'NUMABS (Rigaku, 1999)'
_exptl_crystal_colour paleyellow
_exptl_crystal_density_diffrn 1.516
_exptl_crystal_density_method 'not measured'
_exptl_crystal_description prism
_exptl_crystal_F_000 424.00
_exptl_crystal_size_max 0.091
_exptl_crystal_size_mid 0.089
_exptl_crystal_size_min 0.075
_refine_diff_density_max 1.770
_refine_diff_density_min -0.740
_refine_ls_extinction_method none
_refine_ls_goodness_of_fit_ref 1.225
_refine_ls_hydrogen_treatment constr
_refine_ls_number_parameters 118
_refine_ls_number_reflns 2172
_refine_ls_number_restraints 0
_refine_ls_R_factor_gt 0.0438
_refine_ls_shift/su_max 0.000
_refine_ls_structure_factor_coef Fsqd
_refine_ls_weighting_details 'w = 1/[\s^2^(Fo^2^)+(0.0000P)^2^+3.0395P] where P=(Fo^2^+2Fc^2^)/3'
_refine_ls_weighting_scheme calc
_refine_ls_wR_factor_ref 0.0987
_reflns_number_gt 1940
_reflns_number_total 2172
_reflns_threshold_expression F^2^>2.0\s(F^2^)
_cod_data_source_file om500927z_si_002.cif
_cod_data_source_block HRI1671-1_(Compound_4d)
_cod_depositor_comments 'Adding full bibliography for 4084661--4084666.cif.'
_cod_database_code 4084666

loop_
_symmetry_equiv_pos_site_id
_symmetry_equiv_pos_as_xyz
1 +X,+Y,+Z
2 -X,1/2+Y,-Z
3 -X,-Y,-Z
4 +X,1/2-Y,+Z

loop_
_atom_site_label
_atom_site_type_symbol
_atom_site_fract_x
_atom_site_fract_y
_atom_site_fract_z
_atom_site_U_iso_or_equiv
_atom_site_adp_type
_atom_site_occupancy
_atom_site_symmetry_multiplicity
_atom_site_calc_flag
_atom_site_refinement_flags
Ru1 Ru 0.15191(6) 0.2500 0.60996(6) 0.03234(15) Uani 1.0 2 d .
O1 O -0.1815(6) 0.2500 0.4232(7) 0.097(3) Uani 1.0 2 d .
C1 C -0.0563(8) 0.2500 0.4908(8) 0.058(3) Uani 1.0 2 d .
C2 C 0.2209(6) 0.1315(5) 0.4542(6) 0.0457(12) Uani 1.0 4 d .
C3 C 0.3572(5) 0.1881(4) 0.5393(5) 0.0346(10) Uani 1.0 4 d .
C4 C 0.4936(5) 0.1234(4) 0.6327(5) 0.0400(11) Uani 1.0 4 d .
C5 C 0.0600(5) 0.1263(4) 0.7557(5) 0.0342(10) Uani 1.0 4 d .
C6 C 0.2220(5) 0.1273(4) 0.8010(5) 0.0285(9) Uani 1.0 4 d .
C7 C -0.0319(5) 0.1894(4) 0.8447(5) 0.0360(10) Uani 1.0 4 d .
C8 C 0.3091(4) 0.1891(3) 0.9410(4) 0.0232(8) Uani 1.0 4 d .
C9 C -0.1183(5) 0.1292(5) 0.9282(6) 0.0430(12) Uani 1.0 4 d .
C10 C -0.2008(5) 0.1907(5) 1.0126(6) 0.0495(13) Uani 1.0 4 d .
C11 C 0.3925(5) 0.1295(4) 1.0687(5) 0.0285(9) Uani 1.0 4 d .
C12 C 0.4760(5) 0.1892(4) 1.1957(5) 0.0322(9) Uani 1.0 4 d .
H2A H 0.2123 0.0476 0.4748 0.0548 Uiso 1.0 4 calc R
H2B H 0.1864 0.1513 0.3445 0.0548 Uiso 1.0 4 calc R
H4A H 0.5175 0.1511 0.7384 0.0479 Uiso 1.0 4 calc R
H4B H 0.5820 0.1367 0.5908 0.0479 Uiso 1.0 4 calc R
H4C H 0.4704 0.0401 0.6301 0.0479 Uiso 1.0 4 calc R
H5 H 0.0123 0.0537 0.7037 0.0410 Uiso 1.0 4 calc R
H6 H 0.2717 0.0546 0.7767 0.0342 Uiso 1.0 4 calc R
H9 H -0.1206 0.0467 0.9270 0.0516 Uiso 1.0 4 calc R
H10 H -0.2576 0.1498 1.0709 0.0594 Uiso 1.0 4 calc R
H11 H 0.3923 0.0470 1.0690 0.0342 Uiso 1.0 4 calc R
H12 H 0.5330 0.1478 1.2824 0.0386 Uiso 1.0 4 calc R

loop_
_atom_site_aniso_label
_atom_site_aniso_U_11
_atom_site_aniso_U_22
_atom_site_aniso_U_33
_atom_site_aniso_U_12
_atom_site_aniso_U_13
_atom_site_aniso_U_23
Ru1 0.0260(3) 0.0415(3) 0.0261(3) 0.0000 0.00053(18) 0.0000
O1 0.036(3) 0.176(8) 0.061(4) 0.0000 -0.018(3) 0.0000
C1 0.038(4) 0.093(7) 0.038(4) 0.0000 -0.001(4) 0.0000
C2 0.045(3) 0.055(3) 0.038(3) -0.008(3) 0.012(2) -0.016(3)
C3 0.035(3) 0.043(3) 0.028(2) 0.0024(19) 0.0114(18) -0.0054(18)
C4 0.043(3) 0.036(3) 0.043(3) 0.003(2) 0.017(2) -0.001(2)
C5 0.030(2) 0.035(3) 0.036(3) -0.0060(18) 0.0057(18) -0.0031(19)
C6 0.030(2) 0.0245(19) 0.030(2) -0.0016(16) 0.0046(17) -0.0007(16)
C7 0.0221(19) 0.042(3) 0.042(3) -0.0015(18) 0.0054(18) -0.002(2)
C8 0.0196(17) 0.0256(19) 0.0251(19) -0.0006(15) 0.0070(14) -0.0003(15)
C9 0.029(3) 0.044(3) 0.057(3) -0.003(2) 0.011(2) 0.001(3)
C10 0.030(3) 0.064(4) 0.058(4) -0.005(3) 0.018(3) 0.007(3)
C11 0.0267(19) 0.028(2) 0.032(2) 0.0005(16) 0.0090(17) 0.0042(17)
C12 0.030(2) 0.038(3) 0.028(2) -0.0009(18) 0.0072(17) 0.0089(18)

loop_
_atom_type_symbol
_atom_type_description
_atom_type_scat_dispersion_real
_atom_type_scat_dispersion_imag
_atom_type_scat_source
C C 0.0033 0.0016
;
International Tables for Crystallography
(1992, Vol. C, Tables 4.2.6.8 and 6.1.1.4)
;
H H 0.0000 0.0000
;
International Tables for Crystallography
(1992, Vol. C, Table 6.1.1.4)
;
O O 0.0106 0.0060
;
International Tables for Crystallography
(1992, Vol. C, Tables 4.2.6.8 and 6.1.1.4)
;
Ru Ru -1.2594 0.8363
;
International Tables for Crystallography
(1992, Vol. C, Tables 4.2.6.8 and 6.1.1.4)
;

loop_
_geom_angle_atom_site_label_1
_geom_angle_atom_site_label_2
_geom_angle_atom_site_label_3
_geom_angle
_geom_angle_publ_flag
_geom_angle_site_symmetry_1
_geom_angle_site_symmetry_3
C1 Ru1 C2 92.1(3) yes . .
C1 Ru1 C2 92.1(3) yes . 4_555
C1 Ru1 C3 127.3(3) yes . .
C1 Ru1 C3 127.3(3) yes . 4_555
C1 Ru1 C5 82.8(2) yes . .
C1 Ru1 C5 82.8(2) yes . 4_555
C1 Ru1 C6 119.2(2) yes . .
C1 Ru1 C6 119.2(2) yes . 4_555
C2 Ru1 C2 78.0(2) yes . 4_555
C2 Ru1 C3 37.92(16) yes . .
C2 Ru1 C3 67.30(18) yes . 4_555
C2 Ru1 C5 101.33(18) yes . .
C2 Ru1 C5 174.87(15) yes . 4_555
C2 Ru1 C6 92.12(17) yes . .
C2 Ru1 C6 147.75(16) yes . 4_555
C2 Ru1 C3 67.30(18) yes 4_555 .
C2 Ru1 C3 37.92(16) yes 4_555 4_555
C2 Ru1 C5 174.87(15) yes 4_555 .
C2 Ru1 C5 101.33(18) yes 4_555 4_555
C2 Ru1 C6 147.75(16) yes 4_555 .
C2 Ru1 C6 92.12(17) yes 4_555 4_555
C3 Ru1 C3 37.33(16) yes . 4_555
C3 Ru1 C5 115.31(16) yes . .
C3 Ru1 C5 146.51(15) yes . 4_555
C3 Ru1 C6 85.98(16) yes . .
C3 Ru1 C6 109.94(15) yes . 4_555
C3 Ru1 C5 146.51(15) yes 4_555 .
C3 Ru1 C5 115.31(16) yes 4_555 4_555
C3 Ru1 C6 109.94(15) yes 4_555 .
C3 Ru1 C6 85.98(16) yes 4_555 4_555
C5 Ru1 C5 78.86(17) yes . 4_555
C5 Ru1 C6 37.05(15) yes . .
C5 Ru1 C6 91.03(16) yes . 4_555
C5 Ru1 C6 91.03(16) yes 4_555 .
C5 Ru1 C6 37.05(15) yes 4_555 4_555
C6 Ru1 C6 79.94(14) yes . 4_555
Ru1 C1 O1 178.2(8) yes . .
Ru1 C2 C3 73.3(3) yes . .
Ru1 C3 C2 68.8(3) yes . .
Ru1 C3 C3 71.3(3) yes . 4_555
Ru1 C3 C4 128.1(4) yes . .
C2 C3 C3 117.1(4) yes . 4_555
C2 C3 C4 123.0(4) yes . .
C3 C3 C4 119.8(4) yes 4_555 .
Ru1 C5 C6 69.8(3) yes . .
Ru1 C5 C7 110.6(3) yes . .
C6 C5 C7 121.2(4) yes . .
Ru1 C6 C5 73.1(3) yes . .
Ru1 C6 C8 110.3(3) yes . .
C5 C6 C8 122.1(4) yes . .
C5 C7 C7 119.3(5) yes . 4_555
C5 C7 C9 121.1(4) yes . .
C7 C7 C9 119.6(5) yes 4_555 .
C6 C8 C8 118.5(3) yes . 4_555
C6 C8 C11 122.0(4) yes . .
C8 C8 C11 119.6(4) yes 4_555 .
C7 C9 C10 119.8(5) yes . .
C9 C10 C10 120.6(5) yes . 4_555
C8 C11 C12 120.7(4) yes . .
C11 C12 C12 119.7(4) yes . 4_555
Ru1 C2 H2A 116.213 no . .
Ru1 C2 H2B 116.211 no . .
C3 C2 H2A 116.213 no . .
C3 C2 H2B 116.208 no . .
H2A C2 H2B 113.204 no . .
C3 C4 H4A 109.475 no . .
C3 C4 H4B 109.470 no . .
C3 C4 H4C 109.472 no . .
H4A C4 H4B 109.472 no . .
H4A C4 H4C 109.473 no . .
H4B C4 H4C 109.466 no . .
Ru1 C5 H5 115.563 no . .
C6 C5 H5 115.564 no . .
C7 C5 H5 115.564 no . .
Ru1 C6 H6 114.719 no . .
C5 C6 H6 114.716 no . .
C8 C6 H6 114.717 no . .
C7 C9 H9 120.114 no . .
C10 C9 H9 120.119 no . .
C9 C10 H10 119.711 no . .
C10 C10 H10 119.701 no 4_555 .
C8 C11 H11 119.648 no . .
C12 C11 H11 119.650 no . .
C11 C12 H12 120.130 no . .
C12 C12 H12 120.128 no 4_555 .

loop_
_geom_bond_atom_site_label_1
_geom_bond_atom_site_label_2
_geom_bond_distance
_geom_bond_publ_flag
_geom_bond_site_symmetry_2
Ru1 C1 1.910(7) yes .
Ru1 C2 2.167(6) yes .
Ru1 C2 2.167(6) yes 4_555
Ru1 C3 2.226(5) yes .
Ru1 C3 2.226(5) yes 4_555
Ru1 C5 2.242(5) yes .
Ru1 C5 2.242(5) yes 4_555
Ru1 C6 2.198(4) yes .
Ru1 C6 2.198(4) yes 4_555
O1 C1 1.138(9) yes .
C2 C3 1.429(6) yes .
C3 C3 1.425(7) yes 4_555
C3 C4 1.500(6) yes .
C5 C6 1.412(6) yes .
C5 C7 1.487(7) yes .
C6 C8 1.491(5) yes .
C7 C7 1.394(7) yes 4_555
C7 C9 1.402(7) yes .
C8 C8 1.403(5) yes 4_555
C8 C11 1.389(5) yes .
C9 C10 1.391(8) yes .
C10 C10 1.365(8) yes 4_555
C11 C12 1.385(6) yes .
C12 C12 1.399(6) yes 4_555
C2 H2A 0.990 no .
C2 H2B 0.990 no .
C4 H4A 0.980 no .
C4 H4B 0.980 no .
C4 H4C 0.980 no .
C5 H5 1.000 no .
C6 H6 1.000 no .
C9 H9 0.950 no .
C10 H10 0.950 no .
C11 H11 0.950 no .
C12 H12 0.950 no .

loop_
_geom_contact_atom_site_label_1
_geom_contact_atom_site_label_2
_geom_contact_distance
_geom_contact_publ_flag
_geom_contact_site_symmetry_2
Ru1 C4 3.366(5) no 4_555
Ru1 C7 3.096(5) no 4_555
Ru1 C8 3.055(4) no 4_555
O1 C5 3.534(7) no .
O1 C5 3.534(7) no 4_555
C1 C7 3.237(9) no .
C1 C7 3.237(9) no 4_555
C4 C4 2.914(7) no 4_555
C4 C6 3.202(7) no .
C5 C8 3.232(6) no 4_555
C5 C11 3.560(5) no .
C6 C7 3.212(6) no 4_555
C6 C9 3.546(7) no .
C7 C8 2.973(6) no .
C7 C8 3.286(6) no 4_555
C7 C10 2.782(8) no 4_555
C8 C12 2.789(5) no 4_555
C9 C9 2.780(7) no 4_555
C11 C11 2.773(6) no 4_555
O1 C12 3.318(6) no 1_454
O1 C12 3.318(6) no 4_454
C3 C12 3.547(7) no 1_554
C12 O1 3.318(6) no 1_656
C12 C3 3.547(7) no 1_556
Ru1 H2A 2.7518 no 4_555
Ru1 H2B 2.7518 no 4_555
Ru1 H4A 3.3973 no .
Ru1 H4A 3.3973 no 4_555
Ru1 H5 2.8216 no 4_555
Ru1 H6 2.7698 no 4_555
O1 H5 3.5135 no .
O1 H5 3.5135 no 4_555
C1 H2A 3.3906 no .
C1 H2A 3.3906 no 4_555
C1 H2B 3.0557 no .
C1 H2B 3.0557 no 4_555
C1 H5 2.9328 no .
C1 H5 2.9328 no 4_555
C2 H2B 2.6795 no 4_555
C2 H4A 3.2090 no .
C2 H4B 3.1721 no .
C2 H4C 2.6203 no .
C2 H5 3.4138 no .
C2 H6 2.9769 no .
C3 H2A 3.3029 no 4_555
C3 H2B 2.7401 no 4_555
C3 H4A 2.7265 no 4_555
C3 H4B 2.8116 no 4_555
C3 H4C 3.3278 no 4_555
C3 H6 2.9069 no .
C4 H2A 2.7162 no .
C4 H2B 3.2990 no .
C4 H4A 2.7557 no 4_555
C4 H4B 2.9254 no 4_555
C4 H6 2.7714 no .
C5 H2A 3.3173 no .
C5 H9 2.6852 no .
C6 H2A 3.0783 no .
C6 H4A 2.8766 no .
C6 H4C 3.1961 no .
C6 H11 2.6845 no .
C7 H5 3.2856 no 4_555
C7 H6 3.3398 no .
C7 H9 3.2754 no 4_555
C7 H10 3.2725 no .
C8 H4A 2.9792 no .
C8 H4A 3.4741 no 4_555
C8 H5 3.3553 no .
C8 H6 3.2833 no 4_555
C8 H11 3.2701 no 4_555
C8 H12 3.2676 no .
C9 H5 2.7429 no .
C9 H10 3.2494 no 4_555
C10 H9 3.2481 no 4_555
C11 H4A 3.4715 no .
C11 H6 2.7319 no .
C11 H12 3.2660 no 4_555
C12 H11 3.2650 no 4_555
H2A H4A 3.3651 no .
H2A H4B 3.3863 no .
H2A H4C 2.3925 no .
H2A H5 3.0824 no .
H2A H6 2.6540 no .
H2B H2B 2.2722 no 4_555
H2B H4C 3.3903 no .
H4A H4A 2.2765 no 4_555
H4A H4B 2.9149 no 4_555
H4A H6 2.5808 no .
H4B H4B 2.6073 no 4_555
H4C H6 2.4966 no .
H5 H6 2.2613 no .
H5 H9 2.6070 no .
H6 H11 2.5961 no .
H9 H10 2.3385 no .
H10 H10 2.3062 no 4_555
H11 H12 2.3323 no .
H12 H12 2.3523 no 4_555
O1 H2A 3.5774 no 2_556
O1 H2A 3.5774 no 3_556
O1 H4B 3.1980 no 1_455
O1 H4B 3.1980 no 4_455
O1 H10 3.3001 no 1_554
O1 H10 3.3001 no 4_554
O1 H12 2.8195 no 1_454
O1 H12 2.8195 no 4_454
C2 H5 3.0774 no 3_556
C2 H12 3.5555 no 1_554
C3 H4C 3.5927 no 3_656
C3 H12 3.1717 no 1_554
C4 H4B 3.5818 no 3_656
C4 H4C 3.1200 no 3_656
C4 H11 3.2851 no 3_657
C4 H12 3.2998 no 1_554
C4 H12 3.2387 no 3_657
C5 H2A 3.4299 no 3_556
C5 H9 3.4261 no 3_557
C6 H9 3.4783 no 3_557
C6 H10 3.3816 no 3_557
C7 H9 3.4785 no 3_557
C8 H9 3.5686 no 3_557
C9 H4A 3.3019 no 1_455
C9 H4B 3.5244 no 1_455
C9 H9 3.0017 no 3_557
C9 H11 3.2014 no 3_557
C10 H4A 3.0983 no 1_455
C10 H4A 3.5646 no 4_455
C10 H6 3.5586 no 3_557
C10 H11 3.2182 no 3_557
C11 H2B 3.4888 no 1_556
C11 H4C 3.3264 no 3_657
C11 H9 3.1901 no 3_557
C11 H10 3.1584 no 1_655
C11 H10 3.5533 no 3_557
C11 H11 3.2712 no 3_657
C12 H2B 3.2628 no 1_556
C12 H4B 3.5160 no 1_556
C12 H4C 3.0505 no 3_657
C12 H6 3.5808 no 3_657
C12 H10 2.9427 no 1_655
C12 H10 3.4475 no 4_655
H2A O1 3.5774 no 2_546
H2A C5 3.4299 no 3_556
H2A H4B 2.9768 no 3_656
H2A H4C 3.3926 no 3_656
H2A H5 2.5291 no 3_556
H2A H12 3.5470 no 3_657
H2B C11 3.4888 no 1_554
H2B C12 3.2628 no 1_554
H2B H5 2.9271 no 3_556
H2B H9 3.2957 no 3_556
H2B H12 3.3153 no 1_554
H4A C9 3.3019 no 1_655
H4A C10 3.0983 no 1_655
H4A C10 3.5646 no 4_655
H4A H9 3.4858 no 1_655
H4A H10 3.1723 no 1_655
H4A H11 2.8601 no 3_657
H4A H12 3.4690 no 3_657
H4B O1 3.1980 no 1_655
H4B C4 3.5818 no 3_656
H4B C9 3.5244 no 1_655
H4B C12 3.5160 no 1_554
H4B H2A 2.9768 no 3_656
H4B H4C 2.8099 no 3_656
H4B H12 2.7205 no 1_554
H4C C3 3.5927 no 3_656
H4C C4 3.1200 no 3_656
H4C C11 3.3264 no 3_657
H4C C12 3.0505 no 3_657
H4C H2A 3.3926 no 3_656
H4C H4B 2.8099 no 3_656
H4C H4C 2.7134 no 3_656
H4C H11 2.8716 no 3_657
H4C H12 3.5670 no 1_554
H4C H12 2.3068 no 3_657
H5 C2 3.0774 no 3_556
H5 H2A 2.5291 no 3_556
H5 H2B 2.9271 no 3_556
H5 H9 3.4394 no 3_557
H5 H10 3.4980 no 3_557
H6 C10 3.5586 no 3_557
H6 C12 3.5808 no 3_657
H6 H9 3.5111 no 3_557
H6 H10 2.7487 no 3_557
H6 H11 3.2126 no 3_657
H6 H12 3.0500 no 3_657
H9 C5 3.4261 no 3_557
H9 C6 3.4783 no 3_557
H9 C7 3.4785 no 3_557
H9 C8 3.5686 no 3_557
H9 C9 3.0017 no 3_557
H9 C11 3.1901 no 3_557
H9 H2B 3.2957 no 3_556
H9 H4A 3.4858 no 1_455
H9 H5 3.4394 no 3_557
H9 H6 3.5111 no 3_557
H9 H9 2.4810 no 3_557
H9 H11 2.6857 no 3_557
H10 O1 3.3001 no 1_556
H10 C6 3.3816 no 3_557
H10 C11 3.1584 no 1_455
H10 C11 3.5533 no 3_557
H10 C12 2.9427 no 1_455
H10 C12 3.4475 no 4_455
H10 H4A 3.1723 no 1_455
H10 H5 3.4980 no 3_557
H10 H6 2.7487 no 3_557
H10 H11 3.3672 no 1_455
H10 H11 2.7244 no 3_557
H10 H12 3.0191 no 1_455
H11 C4 3.2851 no 3_657
H11 C9 3.2014 no 3_557
H11 C10 3.2182 no 3_557
H11 C11 3.2712 no 3_657
H11 H4A 2.8601 no 3_657
H11 H4C 2.8716 no 3_657
H11 H6 3.2126 no 3_657
H11 H9 2.6857 no 3_557
H11 H10 3.3672 no 1_655
H11 H10 2.7244 no 3_557
H11 H11 2.7861 no 3_657
H12 O1 2.8195 no 1_656
H12 C2 3.5555 no 1_556
H12 C3 3.1717 no 1_556
H12 C4 3.2998 no 1_556
H12 C4 3.2387 no 3_657
H12 H2A 3.5470 no 3_657
H12 H2B 3.3153 no 1_556
H12 H4A 3.4690 no 3_657
H12 H4B 2.7205 no 1_556
H12 H4C 3.5670 no 1_556
H12 H4C 2.3068 no 3_657
H12 H6 3.0500 no 3_657
H12 H10 3.0191 no 1_655

loop_
_geom_torsion_atom_site_label_1
_geom_torsion_atom_site_label_2
_geom_torsion_atom_site_label_3
_geom_torsion_atom_site_label_4
_geom_torsion
_geom_torsion_publ_flag
_geom_torsion_site_symmetry_1
_geom_torsion_site_symmetry_3
_geom_torsion_site_symmetry_4
C1 Ru1 C2 C3 160.0(3) no . . .
C1 Ru1 C2 C3 -160.0(3) no . 4_555 4_555
C1 Ru1 C3 C2 -25.4(3) no . . .
C1 Ru1 C3 C3 104.91(18) no . . 4_555
C1 Ru1 C3 C4 -141.5(3) no . . .
C1 Ru1 C3 C2 25.4(3) no . 4_555 4_555
C1 Ru1 C3 C3 -104.91(18) no . 4_555 .
C1 Ru1 C3 C4 141.5(3) no . 4_555 4_555
C1 Ru1 C5 C6 169.0(3) no . . .
C1 Ru1 C5 C7 -74.2(3) no . . .
C1 Ru1 C5 C6 -169.0(3) no . 4_555 4_555
C1 Ru1 C5 C7 74.2(3) no . 4_555 4_555
C1 Ru1 C6 C5 -12.5(3) no . . .
C1 Ru1 C6 C8 -131.2(3) no . . .
C1 Ru1 C6 C5 12.5(3) no . 4_555 4_555
C1 Ru1 C6 C8 131.2(3) no . 4_555 4_555
C2 Ru1 C2 C3 -68.3(2) no . 4_555 4_555
C2 Ru1 C2 C3 68.3(2) no 4_555 . .
C2 Ru1 C3 C2 -0.0(3) no . . .
C2 Ru1 C3 C3 130.4(4) no . . 4_555
C2 Ru1 C3 C4 -116.0(5) no . . .
C3 Ru1 C2 C3 0.00(18) no . . .
C2 Ru1 C3 C2 99.8(2) no . 4_555 4_555
C2 Ru1 C3 C3 -30.51(16) no . 4_555 .
C2 Ru1 C3 C4 -144.1(4) no . 4_555 4_555
C3 Ru1 C2 C3 30.06(17) no 4_555 . .
C2 Ru1 C5 C6 78.31(19) no . . .
C2 Ru1 C5 C7 -164.9(2) no . . .
C5 Ru1 C2 C3 -116.90(19) no . . .
C2 Ru1 C6 C5 -106.09(19) no . . .
C2 Ru1 C6 C8 135.3(3) no . . .
C6 Ru1 C2 C3 -80.7(2) no . . .
C2 Ru1 C6 C5 176.8(3) no . 4_555 4_555
C2 Ru1 C6 C8 -64.6(5) no . 4_555 4_555
C6 Ru1 C2 C3 -6.3(5) no 4_555 . .
C2 Ru1 C3 C2 -99.8(2) no 4_555 . .
C2 Ru1 C3 C3 30.51(16) no 4_555 . 4_555
C2 Ru1 C3 C4 144.1(4) no 4_555 . .
C3 Ru1 C2 C3 -30.06(17) no . 4_555 4_555
C2 Ru1 C3 C2 0.0(3) no 4_555 4_555 4_555
C2 Ru1 C3 C3 -130.4(4) no 4_555 4_555 .
C2 Ru1 C3 C4 116.0(5) no 4_555 4_555 4_555
C3 Ru1 C2 C3 0.00(18) no 4_555 4_555 4_555
C2 Ru1 C5 C6 -78.31(19) no 4_555 4_555 4_555
C2 Ru1 C5 C7 164.9(2) no 4_555 4_555 4_555
C5 Ru1 C2 C3 116.90(19) no 4_555 4_555 4_555
C2 Ru1 C6 C5 -176.8(3) no 4_555 . .
C2 Ru1 C6 C8 64.6(5) no 4_555 . .
C6 Ru1 C2 C3 6.3(5) no . 4_555 4_555
C2 Ru1 C6 C5 106.09(19) no 4_555 4_555 4_555
C2 Ru1 C6 C8 -135.3(3) no 4_555 4_555 4_555
C6 Ru1 C2 C3 80.7(2) no 4_555 4_555 4_555
C3 Ru1 C3 C2 130.4(3) no . 4_555 4_555
C3 Ru1 C3 C3 0.00(16) no . 4_555 .
C3 Ru1 C3 C4 -113.6(4) no . 4_555 4_555
C3 Ru1 C3 C2 -130.4(3) no 4_555 . .
C3 Ru1 C3 C3 0.00(16) no 4_555 . 4_555
C3 Ru1 C3 C4 113.6(4) no 4_555 . .
C3 Ru1 C5 C6 41.0(3) no . . .
C3 Ru1 C5 C7 157.78(19) no . . .
C5 Ru1 C3 C2 75.31(19) no . . .
C5 Ru1 C3 C3 -154.33(15) no . . 4_555
C5 Ru1 C3 C4 -40.7(4) no . . .
C3 Ru1 C5 C6 -12.6(4) no . 4_555 4_555
C3 Ru1 C5 C7 -129.4(3) no . 4_555 4_555
C5 Ru1 C3 C2 -175.6(2) no 4_555 . .
C5 Ru1 C3 C3 -45.2(4) no 4_555 . 4_555
C5 Ru1 C3 C4 68.4(5) no 4_555 . .
C3 Ru1 C6 C5 -143.54(18) no . . .
C3 Ru1 C6 C8 97.8(3) no . . .
C6 Ru1 C3 C2 98.65(17) no . . .
C6 Ru1 C3 C3 -130.99(16) no . . 4_555
C6 Ru1 C3 C4 -17.4(3) no . . .
C3 Ru1 C6 C5 172.67(16) no . 4_555 4_555
C3 Ru1 C6 C8 -68.7(3) no . 4_555 4_555
C6 Ru1 C3 C2 176.42(15) no 4_555 . .
C6 Ru1 C3 C3 -53.22(19) no 4_555 . 4_555
C6 Ru1 C3 C4 60.4(4) no 4_555 . .
C3 Ru1 C5 C6 12.6(4) no 4_555 . .
C3 Ru1 C5 C7 129.4(3) no 4_555 . .
C5 Ru1 C3 C2 175.6(2) no . 4_555 4_555
C5 Ru1 C3 C3 45.2(4) no . 4_555 .
C5 Ru1 C3 C4 -68.4(5) no . 4_555 4_555
C3 Ru1 C5 C6 -41.0(3) no 4_555 4_555 4_555
C3 Ru1 C5 C7 -157.78(19) no 4_555 4_555 4_555
C5 Ru1 C3 C2 -75.31(19) no 4_555 4_555 4_555
C5 Ru1 C3 C3 154.33(15) no 4_555 4_555 .
C5 Ru1 C3 C4 40.7(4) no 4_555 4_555 4_555
C3 Ru1 C6 C5 -172.67(16) no 4_555 . .
C3 Ru1 C6 C8 68.7(3) no 4_555 . .
C6 Ru1 C3 C2 -176.42(15) no . 4_555 4_555
C6 Ru1 C3 C3 53.22(19) no . 4_555 .
C6 Ru1 C3 C4 -60.4(4) no . 4_555 4_555
C3 Ru1 C6 C5 143.54(18) no 4_555 4_555 4_555
C3 Ru1 C6 C8 -97.8(3) no 4_555 4_555 4_555
C6 Ru1 C3 C2 -98.65(17) no 4_555 4_555 4_555
C6 Ru1 C3 C3 130.99(16) no 4_555 4_555 .
C6 Ru1 C3 C4 17.4(3) no 4_555 4_555 4_555
C5 Ru1 C5 C6 106.93(19) no . 4_555 4_555
C5 Ru1 C5 C7 -9.9(2) no . 4_555 4_555
C5 Ru1 C5 C6 -106.93(19) no 4_555 . .
C5 Ru1 C5 C7 9.9(2) no 4_555 . .
C5 Ru1 C6 C5 0.00(19) no . . .
C5 Ru1 C6 C8 -118.6(4) no . . .
C6 Ru1 C5 C6 0.00(17) no . . .
C6 Ru1 C5 C7 116.8(4) no . . .
C5 Ru1 C6 C5 -69.85(17) no . 4_555 4_555
C5 Ru1 C6 C8 48.8(3) no . 4_555 4_555
C6 Ru1 C5 C6 -71.72(18) no 4_555 . .
C6 Ru1 C5 C7 45.1(3) no 4_555 . .
C5 Ru1 C6 C5 69.85(17) no 4_555 . .
C5 Ru1 C6 C8 -48.8(3) no 4_555 . .
C6 Ru1 C5 C6 71.72(18) no . 4_555 4_555
C6 Ru1 C5 C7 -45.1(3) no . 4_555 4_555
C5 Ru1 C6 C5 -0.00(19) no 4_555 4_555 4_555
C5 Ru1 C6 C8 118.6(4) no 4_555 4_555 4_555
C6 Ru1 C5 C6 -0.00(17) no 4_555 4_555 4_555
C6 Ru1 C5 C7 -116.8(4) no 4_555 4_555 4_555
C6 Ru1 C6 C5 -105.38(19) no . 4_555 4_555
C6 Ru1 C6 C8 13.3(3) no . 4_555 4_555
C6 Ru1 C6 C5 105.38(19) no 4_555 . .
C6 Ru1 C6 C8 -13.3(3) no 4_555 . .
Ru1 C2 C3 Ru1 -0.000(11) no . . .
Ru1 C2 C3 C3 -54.2(4) no . . 4_555
Ru1 C2 C3 C4 122.5(4) no . . .
Ru1 C3 C3 Ru1 0.000(14) no . 4_555 .
Ru1 C3 C3 C2 -53.0(3) no . 4_555 4_555
Ru1 C3 C3 C4 123.9(4) no . 4_555 4_555
C2 C3 C3 Ru1 53.0(4) no . 4_555 .
C2 C3 C3 C2 0.0(6) no . 4_555 4_555
C2 C3 C3 C4 176.9(4) no . 4_555 4_555
C4 C3 C3 Ru1 -123.9(5) no . 4_555 .
C4 C3 C3 C2 -176.9(4) no . 4_555 4_555
C4 C3 C3 C4 0.0(7) no . 4_555 4_555
Ru1 C5 C6 Ru1 -0.000(11) no . . .
Ru1 C5 C6 C8 103.8(4) no . . .
Ru1 C5 C7 C7 -8.7(4) no . . 4_555
Ru1 C5 C7 C9 171.2(3) no . . .
C6 C5 C7 C7 69.5(5) no . . 4_555
C6 C5 C7 C9 -110.5(5) no . . .
C7 C5 C6 Ru1 -102.5(4) no . . .
C7 C5 C6 C8 1.3(6) no . . .
Ru1 C6 C8 C8 11.5(5) no . . 4_555
Ru1 C6 C8 C11 -166.9(3) no . . .
C5 C6 C8 C8 -70.8(5) no . . 4_555
C5 C6 C8 C11 110.8(5) no . . .
C5 C7 C7 C5 0.0(5) no . 4_555 4_555
C5 C7 C7 C9 180.0(3) no . 4_555 4_555
C5 C7 C9 C10 178.8(3) no . . .
C7 C7 C9 C10 -1.3(6) no 4_555 . .
C9 C7 C7 C5 -180.0(3) no . 4_555 4_555
C9 C7 C7 C9 0.0(6) no . 4_555 4_555
C6 C8 C8 C6 0.0(6) no . 4_555 4_555
C6 C8 C8 C11 -178.5(4) no . 4_555 4_555
C6 C8 C11 C12 178.2(4) no . . .
C8 C8 C11 C12 -0.2(6) no 4_555 . .
C11 C8 C8 C6 178.5(4) no . 4_555 4_555
C11 C8 C8 C11 0.0(6) no . 4_555 4_555
C7 C9 C10 C10 1.3(6) no . . 4_555
C9 C10 C10 C9 0.0(7) no . 4_555 4_555
C8 C11 C12 C12 0.2(7) no . . 4_555
C11 C12 C12 C11 0.0(7) no . 4_555 4_555

loop_
_cod_changelog_entry_id
_cod_changelog_entry_author
_cod_changelog_entry_date
_cod_changelog_entry_text
1 'Vaitkus, Antanas' 2022-05-07T05:45:00+03:00
;
 Replaced the '&#x009D;' sequences with backslash symbols ('\')
 in multiple data values.
;
